data_4317646
loop_
_publ_author_name
'Dana C. Haagenson'
'Daniel F. Moser'
'Lothar Stahl'
'Richard J. Staples'

_publ_section_title
;
 Syntheses and Structures of P-Anilino-P-chalcogeno- and
 P-Anilino-P-iminodiazasilaphosphetidines and Their Group 12 and 13 Metal
 Compounds
;
_journal_name_full 'Inorganic Chemistry'
_journal_page_first 1245
_journal_page_last 1253
_journal_paper_doi 10.1021/ic010973f
_journal_volume 41
_journal_year 2002
_chemical_formula_sum 'C32 H58 N6 P2 S2 Si2 Zn'
_chemical_formula_weight 774.45
_chemical_name_systematic
;
   ?
;
_space_group_IT_number 15
_symmetry_cell_setting monoclinic
_symmetry_space_group_name_Hall '-C 2yc'
_symmetry_space_group_name_H-M 'C 1 2/c 1'
_atom_sites_solution_hydrogens geom
_atom_sites_solution_primary direct
_atom_sites_solution_secondary difmap
_audit_creation_method SHELXL-97
_cell_angle_alpha 90.00
_cell_angle_beta 116.07(11)
_cell_angle_gamma 90.00
_cell_formula_units_Z 8
_cell_length_a 38.0(2)
_cell_length_b 14.72(8)
_cell_length_c 17.16(10)
_cell_measurement_temperature 213(2)
_cell_volume 8622(8)
_computing_cell_refinement 'SMART (BRUKER, V5.054, 1998)'
_computing_data_collection 'ASTRO (BRUKER, V5.007, 1997)'
_computing_data_reduction 'SAINT (BRUKER, V6.01, 1999)'
_computing_molecular_graphics 'SHELXTL (BRUKER, 1998, V5.1)'
_computing_publication_material 'XCIF (Sheldrick and BRUKER, 1997, V5.1)'
_computing_structure_refinement 'SHELXL-97 (Sheldrick, 1997)'
_computing_structure_solution 'SHELXS-97 (Sheldrick, 1990)'
_diffrn_ambient_temperature 213(2)
_diffrn_measured_fraction_theta_full 0.867
_diffrn_measured_fraction_theta_max 0.867
_diffrn_measurement_method '\w, 0.3 deg'
_diffrn_radiation_monochromator graphite
_diffrn_radiation_source 'fine-focus sealed tube'
_diffrn_radiation_type MoK\a
_diffrn_radiation_wavelength 0.71073
_diffrn_reflns_av_R_equivalents 0.0323
_diffrn_reflns_av_sigmaI/netI 0.0420
_diffrn_reflns_limit_h_max 37
_diffrn_reflns_limit_h_min -46
_diffrn_reflns_limit_k_max 11
_diffrn_reflns_limit_k_min -19
_diffrn_reflns_limit_l_max 21
_diffrn_reflns_limit_l_min -16
_diffrn_reflns_number 25641
_diffrn_reflns_theta_full 27.65
_diffrn_reflns_theta_max 27.65
_diffrn_reflns_theta_min 1.51
_diffrn_standards_decay_% <1
_diffrn_standards_interval_count 0
_diffrn_standards_number 0
_exptl_absorpt_coefficient_mu 0.824
_exptl_absorpt_correction_T_max 0.9442
_exptl_absorpt_correction_T_min 0.8358
_exptl_absorpt_correction_type Sadabs
_exptl_crystal_colour colorless
_exptl_crystal_density_diffrn 1.192
_exptl_crystal_density_method 'not measured'
_exptl_crystal_description block
_exptl_crystal_F_000 3296
_exptl_crystal_size_max 0.08
_exptl_crystal_size_mid 0.08
_exptl_crystal_size_min 0.10
_refine_diff_density_max 0.525
_refine_diff_density_min -0.415
_refine_diff_density_rms 0.059
_refine_ls_extinction_method none
_refine_ls_goodness_of_fit_ref 1.035
_refine_ls_hydrogen_treatment mixed
_refine_ls_matrix_type full
_refine_ls_number_parameters 406
_refine_ls_number_reflns 8749
_refine_ls_number_restraints 0
_refine_ls_restrained_S_all 1.035
_refine_ls_R_factor_all 0.0592
_refine_ls_R_factor_gt 0.0376
_refine_ls_shift/su_max 0.001
_refine_ls_shift/su_mean 0.000
_refine_ls_structure_factor_coef Fsqd
_refine_ls_weighting_details 'calc w=1/[\s^2^(Fo^2^)+(0.0565P)^2^+2.9027P] where P=(Fo^2^+2Fc^2^)/3'
_refine_ls_weighting_scheme calc
_refine_ls_wR_factor_gt 0.1007
_refine_ls_wR_factor_ref 0.1088
_reflns_number_gt 6346
_reflns_number_total 8749
_reflns_threshold_expression >2sigma(I)
_cod_data_source_file ic010973f_6.cif
_cod_data_source_block 11
_cod_depositor_comments
;
The following automatic conversions were performed:

'_symmetry_cell_setting' value 'Monoclinic' changed to 'monoclinic'
according to the built-in table from CIF Core dictionary named
'cif_core.dic' version 2.4.1 from 2010-06-29.

Automatic conversion script
Id: cif_fix_values 1646 2011-03-28 12:23:43Z adriana 
;
_cod_original_cell_volume 8630(88)
_cod_database_code 4317646

loop_
_symmetry_equiv_pos_as_xyz
'x, y, z'
'-x, y, -z+1/2'
'x+1/2, y+1/2, z'
'-x+1/2, y+1/2, -z+1/2'
'-x, -y, -z'
'x, -y, z-1/2'
'-x+1/2, -y+1/2, -z'
'x+1/2, -y+1/2, z-1/2'

loop_
_atom_site_label
_atom_site_type_symbol
_atom_site_fract_x
_atom_site_fract_y
_atom_site_fract_z
_atom_site_U_iso_or_equiv
_atom_site_adp_type
_atom_site_occupancy
_atom_site_symmetry_multiplicity
_atom_site_calc_flag
_atom_site_refinement_flags
_atom_site_disorder_assembly
_atom_site_disorder_group
Zn1 Zn 0.140914(9) 0.251897(19) 0.238615(19) 0.03044(10) Uani 1 1 d . . .
S1 S 0.18949(2) 0.13380(4) 0.30163(4) 0.03384(17) Uani 1 1 d . . .
S2 S 0.16033(2) 0.40708(4) 0.24006(5) 0.03430(17) Uani 1 1 d . . .
P1 P 0.16070(2) 0.09533(4) 0.17231(4) 0.02542(15) Uani 1 1 d . . .
P2 P 0.12618(2) 0.41340(4) 0.30575(4) 0.02666(15) Uani 1 1 d . . .
Si1 Si 0.18270(2) -0.03682(5) 0.10850(5) 0.03297(18) Uani 1 1 d . . .
Si2 Si 0.11907(3) 0.55717(5) 0.37966(5) 0.0404(2) Uani 1 1 d . . .
N1 N 0.12496(6) 0.17008(13) 0.13370(13) 0.0279(5) Uani 1 1 d . . .
N2 N 0.14784(7) -0.01386(13) 0.14939(13) 0.0308(5) Uani 1 1 d . . .
N3 N 0.19030(6) 0.08153(13) 0.12239(13) 0.0288(5) Uani 1 1 d . . .
N4 N 0.10960(6) 0.30960(13) 0.29449(13) 0.0299(5) Uani 1 1 d . . .
N5 N 0.09394(7) 0.50068(14) 0.27726(14) 0.0341(5) Uani 1 1 d . . .
N6 N 0.14782(7) 0.45763(13) 0.40812(13) 0.0329(5) Uani 1 1 d . . .
C1 C 0.09219(8) 0.17236(16) 0.04803(16) 0.0283(6) Uani 1 1 d . . .
C2 C 0.05623(8) 0.20715(19) 0.04056(18) 0.0392(7) Uani 1 1 d . . .
H2A H 0.0545 0.2286 0.0904 0.047 Uiso 1 1 calc R . .
C3 C 0.02269(9) 0.2103(2) -0.0407(2) 0.0515(8) Uani 1 1 d . . .
H3A H -0.0010 0.2333 -0.0441 0.062 Uiso 1 1 calc R . .
C4 C 0.02458(9) 0.1792(2) -0.1168(2) 0.0527(8) Uani 1 1 d . . .
H4A H 0.0024 0.1814 -0.1707 0.063 Uiso 1 1 calc R . .
C5 C 0.05999(10) 0.1451(2) -0.11042(19) 0.0502(8) Uani 1 1 d . . .
H5A H 0.0615 0.1239 -0.1605 0.060 Uiso 1 1 calc R . .
C6 C 0.09386(9) 0.14194(18) -0.02896(17) 0.0375(6) Uani 1 1 d . . .
H6A H 0.1175 0.1196 -0.0261 0.045 Uiso 1 1 calc R . .
C7 C 0.12104(10) -0.07147(18) 0.1727(2) 0.0438(7) Uani 1 1 d . . .
C8 C 0.08053(12) -0.0269(3) 0.1417(3) 0.0878(14) Uani 1 1 d . . .
H8A H 0.0692 -0.0179 0.0794 0.132 Uiso 1 1 calc R . .
H8B H 0.0833 0.0313 0.1703 0.132 Uiso 1 1 calc R . .
H8C H 0.0636 -0.0661 0.1558 0.132 Uiso 1 1 calc R . .
C9 C 0.14043(15) -0.0878(3) 0.2731(2) 0.0960(16) Uani 1 1 d . . .
H9A H 0.1658 -0.1162 0.2908 0.144 Uiso 1 1 calc R . .
H9B H 0.1238 -0.1273 0.2879 0.144 Uiso 1 1 calc R . .
H9C H 0.1437 -0.0302 0.3028 0.144 Uiso 1 1 calc R . .
C10 C 0.11598(13) -0.1624(2) 0.1250(3) 0.0756(12) Uani 1 1 d . . .
H10A H 0.1038 -0.1519 0.0629 0.113 Uiso 1 1 calc R . .
H10B H 0.0995 -0.2024 0.1397 0.113 Uiso 1 1 calc R . .
H10C H 0.1414 -0.1905 0.1423 0.113 Uiso 1 1 calc R . .
C11 C 0.22045(8) 0.14520(17) 0.11820(18) 0.0357(6) Uani 1 1 d . . .
C12 C 0.26093(9) 0.1320(2) 0.1983(2) 0.0571(9) Uani 1 1 d . . .
H12A H 0.2585 0.1452 0.2510 0.086 Uiso 1 1 calc R . .
H12B H 0.2799 0.1729 0.1936 0.086 Uiso 1 1 calc R . .
H12C H 0.2696 0.0697 0.1999 0.086 Uiso 1 1 calc R . .
C13 C 0.22318(11) 0.1250(2) 0.0315(2) 0.0617(10) Uani 1 1 d . . .
H13A H 0.1977 0.1336 -0.0171 0.093 Uiso 1 1 calc R . .
H13B H 0.2317 0.0628 0.0319 0.093 Uiso 1 1 calc R . .
H13C H 0.2419 0.1661 0.0259 0.093 Uiso 1 1 calc R . .
C14 C 0.20676(9) 0.24354(17) 0.1167(2) 0.0424(7) Uani 1 1 d . . .
H14A H 0.2052 0.2566 0.1704 0.064 Uiso 1 1 calc R . .
H14B H 0.1812 0.2515 0.0682 0.064 Uiso 1 1 calc R . .
H14C H 0.2253 0.2847 0.1105 0.064 Uiso 1 1 calc R . .
C15 C 0.22528(10) -0.1092(2) 0.1829(2) 0.0531(8) Uani 1 1 d . . .
H15A H 0.2301 -0.1564 0.1494 0.080 Uiso 1 1 calc R . .
H15B H 0.2191 -0.1368 0.2268 0.080 Uiso 1 1 calc R . .
H15C H 0.2484 -0.0715 0.2108 0.080 Uiso 1 1 calc R . .
C16 C 0.16253(11) -0.0770(2) -0.0078(2) 0.0547(9) Uani 1 1 d . . .
H16A H 0.1774 -0.1292 -0.0112 0.082 Uiso 1 1 calc R . .
H16B H 0.1646 -0.0284 -0.0439 0.082 Uiso 1 1 calc R . .
H16C H 0.1353 -0.0939 -0.0282 0.082 Uiso 1 1 calc R . .
C17 C 0.08275(8) 0.27086(17) 0.32338(17) 0.0302(6) Uani 1 1 d . . .
C18 C 0.06175(9) 0.3188(2) 0.3603(2) 0.0462(8) Uani 1 1 d . . .
H18A H 0.0647 0.3822 0.3668 0.055 Uiso 1 1 calc R . .
C19 C 0.03631(10) 0.2740(2) 0.3878(2) 0.0543(9) Uani 1 1 d . . .
H19A H 0.0229 0.3078 0.4127 0.065 Uiso 1 1 calc R . .
C20 C 0.03099(10) 0.1818(2) 0.3785(2) 0.0564(9) Uani 1 1 d . . .
H20A H 0.0141 0.1518 0.3969 0.068 Uiso 1 1 calc R . .
C21 C 0.05134(11) 0.1334(2) 0.3411(2) 0.0641(10) Uani 1 1 d . . .
H21A H 0.0478 0.0702 0.3338 0.077 Uiso 1 1 calc R . .
C22 C 0.07693(9) 0.17731(19) 0.3143(2) 0.0472(8) Uani 1 1 d . . .
H22A H 0.0904 0.1430 0.2898 0.057 Uiso 1 1 calc R . .
C23 C 0.06388(9) 0.5293(2) 0.1869(2) 0.0487(8) Uani 1 1 d . . .
C24 C 0.03535(17) 0.5938(5) 0.2007(3) 0.168(3) Uani 1 1 d . . .
H24A H 0.0228 0.5620 0.2313 0.252 Uiso 1 1 calc R . .
H24B H 0.0156 0.6144 0.1449 0.252 Uiso 1 1 calc R . .
H24C H 0.0496 0.6457 0.2347 0.252 Uiso 1 1 calc R . .
C25 C 0.08315(12) 0.5808(2) 0.1379(2) 0.0709(11) Uani 1 1 d . . .
H25A H 0.1009 0.5404 0.1276 0.106 Uiso 1 1 calc R . .
H25B H 0.0977 0.6322 0.1723 0.106 Uiso 1 1 calc R . .
H25C H 0.0631 0.6021 0.0827 0.106 Uiso 1 1 calc R . .
C26 C 0.04353(14) 0.4456(3) 0.1329(3) 0.132(3) Uani 1 1 d . . .
H26A H 0.0310 0.4118 0.1621 0.198 Uiso 1 1 calc R . .
H26B H 0.0627 0.4073 0.1260 0.198 Uiso 1 1 calc R . .
H26C H 0.0240 0.4648 0.0762 0.198 Uiso 1 1 calc R . .
C27 C 0.17967(9) 0.42020(18) 0.49258(18) 0.0395(7) Uani 1 1 d . . .
C28 C 0.20117(11) 0.4992(2) 0.5536(2) 0.0638(10) Uani 1 1 d . . .
H28A H 0.2137 0.5368 0.5266 0.096 Uiso 1 1 calc R . .
H28B H 0.2208 0.4751 0.6079 0.096 Uiso 1 1 calc R . .
H28C H 0.1826 0.5354 0.5647 0.096 Uiso 1 1 calc R . .
C29 C 0.16020(11) 0.3609(2) 0.5377(2) 0.0696(11) Uani 1 1 d . . .
H29A H 0.1465 0.3106 0.5001 0.104 Uiso 1 1 calc R . .
H29B H 0.1418 0.3976 0.5492 0.104 Uiso 1 1 calc R . .
H29C H 0.1802 0.3376 0.5920 0.104 Uiso 1 1 calc R . .
C30 C 0.20919(11) 0.3627(3) 0.4751(2) 0.0748(12) Uani 1 1 d . . .
H30A H 0.2213 0.4000 0.4470 0.112 Uiso 1 1 calc R . .
H30B H 0.1957 0.3121 0.4377 0.112 Uiso 1 1 calc R . .
H30C H 0.2292 0.3398 0.5296 0.112 Uiso 1 1 calc R . .
C31 C 0.14563(12) 0.66179(19) 0.3726(2) 0.0610(10) Uani 1 1 d . . .
H31A H 0.1404 0.7111 0.4035 0.092 Uiso 1 1 calc R . .
H31B H 0.1367 0.6786 0.3122 0.092 Uiso 1 1 calc R . .
H31C H 0.1735 0.6498 0.3985 0.092 Uiso 1 1 calc R . .
C32 C 0.09052(12) 0.5805(2) 0.4442(2) 0.0668(11) Uani 1 1 d . . .
H32A H 0.0944 0.6432 0.4636 0.100 Uiso 1 1 calc R . .
H32B H 0.0996 0.5405 0.4942 0.100 Uiso 1 1 calc R . .
H32C H 0.0629 0.5698 0.4080 0.100 Uiso 1 1 calc R . .

loop_
_atom_site_aniso_label
_atom_site_aniso_U_11
_atom_site_aniso_U_22
_atom_site_aniso_U_33
_atom_site_aniso_U_23
_atom_site_aniso_U_13
_atom_site_aniso_U_12
Zn1 0.03552(19) 0.02738(16) 0.03081(18) -0.00633(12) 0.01677(15) 0.00143(13)
S1 0.0396(4) 0.0349(4) 0.0230(3) -0.0016(3) 0.0101(3) 0.0073(3)
S2 0.0413(4) 0.0300(3) 0.0419(4) -0.0051(3) 0.0277(3) -0.0035(3)
P1 0.0321(4) 0.0218(3) 0.0231(3) 0.0001(2) 0.0128(3) 0.0021(3)
P2 0.0321(4) 0.0239(3) 0.0281(4) -0.0006(3) 0.0170(3) 0.0023(3)
Si1 0.0455(5) 0.0233(4) 0.0334(4) -0.0010(3) 0.0204(4) 0.0051(3)
Si2 0.0669(6) 0.0243(4) 0.0435(5) 0.0023(3) 0.0368(5) 0.0094(4)
N1 0.0319(12) 0.0245(10) 0.0255(11) -0.0025(8) 0.0110(10) 0.0029(9)
N2 0.0426(14) 0.0226(10) 0.0307(12) -0.0011(9) 0.0194(11) -0.0002(9)
N3 0.0359(13) 0.0247(11) 0.0303(12) -0.0005(9) 0.0185(10) 0.0021(9)
N4 0.0349(13) 0.0263(11) 0.0343(12) -0.0023(9) 0.0207(11) 0.0000(9)
N5 0.0422(14) 0.0294(11) 0.0373(13) 0.0067(9) 0.0236(11) 0.0104(10)
N6 0.0472(15) 0.0242(11) 0.0302(12) -0.0010(9) 0.0194(11) 0.0037(10)
C1 0.0320(15) 0.0226(12) 0.0286(14) 0.0013(10) 0.0118(12) -0.0006(10)
C2 0.0393(17) 0.0448(16) 0.0321(15) 0.0014(12) 0.0142(14) 0.0056(13)
C3 0.0345(18) 0.068(2) 0.0458(19) 0.0061(16) 0.0124(15) 0.0087(16)
C4 0.0392(19) 0.070(2) 0.0320(17) 0.0028(15) 0.0003(14) 0.0031(17)
C5 0.060(2) 0.0547(19) 0.0279(16) -0.0026(14) 0.0126(15) 0.0047(17)
C6 0.0413(17) 0.0380(15) 0.0307(15) 0.0017(12) 0.0135(13) 0.0080(13)
C7 0.062(2) 0.0267(14) 0.0521(19) -0.0010(12) 0.0339(17) -0.0094(14)
C8 0.070(3) 0.055(2) 0.163(5) 0.011(3) 0.074(3) -0.008(2)
C9 0.151(5) 0.086(3) 0.064(3) 0.006(2) 0.059(3) -0.053(3)
C10 0.107(3) 0.0377(19) 0.102(3) -0.0190(19) 0.064(3) -0.028(2)
C11 0.0404(17) 0.0313(14) 0.0429(16) 0.0020(12) 0.0251(14) -0.0003(12)
C12 0.040(2) 0.054(2) 0.076(2) 0.0089(17) 0.0249(18) -0.0006(16)
C13 0.088(3) 0.056(2) 0.071(2) -0.0111(17) 0.062(2) -0.0150(19)
C14 0.0498(19) 0.0283(14) 0.0503(18) 0.0048(12) 0.0232(16) -0.0043(13)
C15 0.059(2) 0.0331(16) 0.068(2) 0.0081(15) 0.0288(18) 0.0131(15)
C16 0.083(3) 0.0411(17) 0.0473(19) -0.0130(14) 0.0349(19) -0.0018(17)
C17 0.0294(15) 0.0320(14) 0.0284(14) 0.0040(10) 0.0120(12) 0.0010(11)
C18 0.052(2) 0.0389(16) 0.063(2) 0.0046(14) 0.0384(18) 0.0048(14)
C19 0.051(2) 0.064(2) 0.064(2) 0.0124(17) 0.0411(19) 0.0128(17)
C20 0.046(2) 0.063(2) 0.070(2) 0.0187(18) 0.0339(19) -0.0056(17)
C21 0.074(3) 0.0456(19) 0.089(3) -0.0004(18) 0.050(2) -0.0165(18)
C22 0.056(2) 0.0345(16) 0.064(2) -0.0045(14) 0.0373(18) -0.0047(14)
C23 0.048(2) 0.0537(19) 0.0476(19) 0.0233(15) 0.0238(16) 0.0195(16)
C24 0.165(6) 0.267(8) 0.112(4) 0.113(5) 0.096(4) 0.186(6)
C25 0.100(3) 0.063(2) 0.053(2) 0.0217(18) 0.037(2) 0.001(2)
C26 0.103(4) 0.104(4) 0.088(3) 0.048(3) -0.050(3) -0.054(3)
C27 0.0472(18) 0.0361(15) 0.0310(15) -0.0043(12) 0.0132(14) -0.0024(13)
C28 0.080(3) 0.052(2) 0.045(2) -0.0110(15) 0.0139(19) -0.0155(19)
C29 0.083(3) 0.061(2) 0.048(2) 0.0198(17) 0.013(2) -0.012(2)
C30 0.066(3) 0.089(3) 0.050(2) -0.0092(19) 0.0068(19) 0.034(2)
C31 0.099(3) 0.0311(16) 0.062(2) -0.0023(15) 0.043(2) -0.0046(17)
C32 0.108(3) 0.050(2) 0.071(2) 0.0045(17) 0.066(2) 0.025(2)

loop_
_atom_type_symbol
_atom_type_description
_atom_type_scat_dispersion_real
_atom_type_scat_dispersion_imag
_atom_type_scat_source
C C 0.0033 0.0016 'International Tables Vol C Tables 4.2.6.8 and 6.1.1.4'
H H 0.0000 0.0000 'International Tables Vol C Tables 4.2.6.8 and 6.1.1.4'
N N 0.0061 0.0033 'International Tables Vol C Tables 4.2.6.8 and 6.1.1.4'
Si Si 0.0817 0.0704 'International Tables Vol C Tables 4.2.6.8 and 6.1.1.4'
P P 0.1023 0.0942 'International Tables Vol C Tables 4.2.6.8 and 6.1.1.4'
S S 0.1246 0.1234 'International Tables Vol C Tables 4.2.6.8 and 6.1.1.4'
Zn Zn 0.2839 1.4301 'International Tables Vol C Tables 4.2.6.8 and 6.1.1.4'

loop_
_geom_angle_atom_site_label_1
_geom_angle_atom_site_label_2
_geom_angle_atom_site_label_3
_geom_angle
_geom_angle_site_symmetry_1
_geom_angle_site_symmetry_3
_geom_angle_publ_flag
N4 Zn1 N1 131.7(3) . . ?
N4 Zn1 S2 80.6(3) . . ?
N1 Zn1 S2 123.1(3) . . ?
N4 Zn1 S1 125.8(3) . . ?
N1 Zn1 S1 80.9(3) . . ?
S2 Zn1 S1 120.6(4) . . ?
N4 Zn1 P2 34.98(9) . . ?
N1 Zn1 P2 146.49(13) . . ?
S2 Zn1 P2 45.9(3) . . ?
S1 Zn1 P2 132.6(3) . . ?
N4 Zn1 P1 148.87(8) . . ?
N1 Zn1 P1 35.18(16) . . ?
S2 Zn1 P1 130.4(3) . . ?
S1 Zn1 P1 46.0(3) . . ?
P2 Zn1 P1 175.93(3) . . ?
P1 S1 Zn1 77.1(2) . . ?
P2 S2 Zn1 77.50(15) . . ?
N1 P1 N2 116.3(4) . . ?
N1 P1 N3 119.4(3) . . ?
N2 P1 N3 87.5(2) . . ?
N1 P1 S1 101.7(2) . . ?
N2 P1 S1 118.36(10) . . ?
N3 P1 S1 114.6(4) . . ?
N1 P1 Si1 135.0(3) . . ?
N2 P1 Si1 44.3(3) . . ?
N3 P1 Si1 43.67(16) . . ?
S1 P1 Si1 123.3(2) . . ?
N1 P1 Zn1 45.1(3) . . ?
N2 P1 Zn1 141.1(3) . . ?
N3 P1 Zn1 130.94(16) . . ?
S1 P1 Zn1 56.90(19) . . ?
Si1 P1 Zn1 174.62(4) . . ?
N4 P2 N5 118.9(4) . . ?
N4 P2 N6 117.7(2) . . ?
N5 P2 N6 88.2(3) . . ?
N4 P2 S2 101.33(19) . . ?
N5 P2 S2 115.3(3) . . ?
N6 P2 S2 116.4(4) . . ?
N4 P2 Si2 135.9(3) . . ?
N5 P2 Si2 44.8(3) . . ?
N6 P2 Si2 43.81(15) . . ?
S2 P2 Si2 122.75(18) . . ?
N4 P2 Zn1 45.1(3) . . ?
N5 P2 Zn1 140.8(2) . . ?
N6 P2 Zn1 130.76(16) . . ?
S2 P2 Zn1 56.60(17) . . ?
Si2 P2 Zn1 174.42(5) . . ?
N3 Si1 N2 82.28(17) . . ?
N3 Si1 C15 115.1(3) . . ?
N2 Si1 C15 113.9(4) . . ?
N3 Si1 C16 114.67(15) . . ?
N2 Si1 C16 116.6(4) . . ?
C15 Si1 C16 111.5(3) . . ?
N3 Si1 P1 41.7(2) . . ?
N2 Si1 P1 40.96(13) . . ?
C15 Si1 P1 119.1(4) . . ?
C16 Si1 P1 129.4(2) . . ?
N6 Si2 N5 83.4(3) . . ?
N6 Si2 C31 114.4(5) . . ?
N5 Si2 C31 112.8(3) . . ?
N6 Si2 C32 115.7(3) . . ?
N5 Si2 C32 117.5(4) . . ?
C31 Si2 C32 110.7(3) . . ?
N6 Si2 P2 42.1(3) . . ?
N5 Si2 P2 41.67(18) . . ?
C31 Si2 P2 118.2(4) . . ?
C32 Si2 P2 131.10(18) . . ?
C1 N1 P1 127.8(3) . . ?
C1 N1 Zn1 132.5(3) . . ?
P1 N1 Zn1 99.7(3) . . ?
C7 N2 P1 129.7(2) . . ?
C7 N2 Si1 134.7(3) . . ?
P1 N2 Si1 94.8(2) . . ?
C11 N3 P1 129.5(3) . . ?
C11 N3 Si1 133.6(2) . . ?
P1 N3 Si1 94.63(15) . . ?
C17 N4 P2 128.9(2) . . ?
C17 N4 Zn1 131.0(3) . . ?
P2 N4 Zn1 99.9(3) . . ?
C23 N5 P2 128.8(2) . . ?
C23 N5 Si2 134.9(3) . . ?
P2 N5 Si2 93.6(3) . . ?
C27 N6 P2 131.4(3) . . ?
C27 N6 Si2 134.4(2) . . ?
P2 N6 Si2 94.1(3) . . ?
C2 C1 C6 117.8(3) . . ?
C2 C1 N1 117.8(4) . . ?
C6 C1 N1 124.3(4) . . ?
C1 C2 C3 121.2(4) . . ?
C4 C3 C2 120.5(5) . . ?
C5 C4 C3 118.9(3) . . ?
C4 C5 C6 120.9(4) . . ?
C1 C6 C5 120.7(5) . . ?
N2 C7 C10 106.8(4) . . ?
N2 C7 C8 111.1(5) . . ?
C10 C7 C8 108.4(4) . . ?
N2 C7 C9 109.3(4) . . ?
C10 C7 C9 109.9(4) . . ?
C8 C7 C9 111.2(3) . . ?
N3 C11 C14 109.1(4) . . ?
N3 C11 C12 111.0(4) . . ?
C14 C11 C12 109.2(3) . . ?
N3 C11 C13 107.3(3) . . ?
C14 C11 C13 109.1(3) . . ?
C12 C11 C13 111.2(5) . . ?
C22 C17 C18 116.9(3) . . ?
C22 C17 N4 117.2(3) . . ?
C18 C17 N4 125.9(4) . . ?
C17 C18 C19 121.6(4) . . ?
C20 C19 C18 120.7(3) . . ?
C19 C20 C21 118.3(4) . . ?
C20 C21 C22 121.3(5) . . ?
C17 C22 C21 121.2(3) . . ?
N5 C23 C26 110.3(4) . . ?
N5 C23 C25 111.5(5) . . ?
C26 C23 C25 107.6(5) . . ?
N5 C23 C24 106.1(5) . . ?
C26 C23 C24 112.8(6) . . ?
C25 C23 C24 108.6(5) . . ?
N6 C27 C30 110.9(5) . . ?
N6 C27 C28 109.7(4) . . ?
C30 C27 C28 109.5(5) . . ?
N6 C27 C29 108.8(5) . . ?
C30 C27 C29 109.7(5) . . ?
C28 C27 C29 108.2(5) . . ?

loop_
_geom_bond_atom_site_label_1
_geom_bond_atom_site_label_2
_geom_bond_distance
_geom_bond_site_symmetry_2
_geom_bond_publ_flag
Zn1 N4 2.016(8) . ?
Zn1 N1 2.024(9) . ?
Zn1 S2 2.397(13) . ?
Zn1 S1 2.419(10) . ?
Zn1 P2 2.804(12) . ?
Zn1 P1 2.815(12) . ?
S1 P1 2.075(11) . ?
S2 P2 2.062(9) . ?
P1 N1 1.645(7) . ?
P1 N2 1.676(9) . ?
P1 N3 1.700(8) . ?
P1 Si1 2.547(10) . ?
P2 N4 1.632(9) . ?
P2 N5 1.693(7) . ?
P2 N6 1.707(9) . ?
P2 Si2 2.542(11) . ?
Si1 N3 1.765(10) . ?
Si1 N2 1.784(8) . ?
Si1 C15 1.890(8) . ?
Si1 C16 1.891(11) . ?
Si2 N6 1.764(8) . ?
Si2 N5 1.793(8) . ?
Si2 C31 1.875(9) . ?
Si2 C32 1.893(8) . ?
N1 C1 1.451(7) . ?
N2 C7 1.509(7) . ?
N3 C11 1.507(7) . ?
N4 C17 1.435(7) . ?
N5 C23 1.527(8) . ?
N6 C27 1.526(7) . ?
C1 C2 1.413(9) . ?
C1 C6 1.422(8) . ?
C2 C3 1.418(8) . ?
C3 C4 1.414(8) . ?
C4 C5 1.396(9) . ?
C5 C6 1.426(7) . ?
C7 C10 1.536(8) . ?
C7 C8 1.538(9) . ?
C7 C9 1.566(10) . ?
C11 C14 1.535(9) . ?
C11 C12 1.561(8) . ?
C11 C13 1.565(9) . ?
C17 C22 1.393(9) . ?
C17 C18 1.408(6) . ?
C18 C19 1.413(7) . ?
C19 C20 1.372(9) . ?
C20 C21 1.398(7) . ?
C21 C22 1.404(7) . ?
C23 C26 1.531(8) . ?
C23 C25 1.536(7) . ?
C23 C24 1.537(8) . ?
C27 C30 1.537(8) . ?
C27 C28 1.537(7) . ?
C27 C29 1.554(7) . ?

loop_
_geom_torsion_atom_site_label_1
_geom_torsion_atom_site_label_2
_geom_torsion_atom_site_label_3
_geom_torsion_atom_site_label_4
_geom_torsion
_geom_torsion_site_symmetry_1
_geom_torsion_site_symmetry_2
_geom_torsion_site_symmetry_3
_geom_torsion_site_symmetry_4
_geom_torsion_publ_flag
N4 Zn1 S1 P1 140.4(3) . . . . ?
N1 Zn1 S1 P1 4.81(7) . . . . ?
S2 Zn1 S1 P1 -118.44(16) . . . . ?
P2 Zn1 S1 P1 -174.75(4) . . . . ?
N4 Zn1 S2 P2 4.77(7) . . . . ?
N1 Zn1 S2 P2 138.9(2) . . . . ?
S1 Zn1 S2 P2 -121.5(4) . . . . ?
P1 Zn1 S2 P2 -177.64(3) . . . . ?
Zn1 S1 P1 N1 -5.97(8) . . . . ?
Zn1 S1 P1 N2 -134.7(3) . . . . ?
Zn1 S1 P1 N3 124.2(3) . . . . ?
Zn1 S1 P1 Si1 173.57(4) . . . . ?
N4 Zn1 P1 N1 83.2(5) . . . . ?
S2 Zn1 P1 N1 -92.2(4) . . . . ?
S1 Zn1 P1 N1 171.74(11) . . . . ?
P2 Zn1 P1 N1 -116.8(5) . . . . ?
N4 Zn1 P1 N2 6.98(18) . . . . ?
N1 Zn1 P1 N2 -76.3(4) . . . . ?
S2 Zn1 P1 N2 -168.44(13) . . . . ?
S1 Zn1 P1 N2 95.5(4) . . . . ?
P2 Zn1 P1 N2 166.9(3) . . . . ?
N4 Zn1 P1 N3 176.24(15) . . . . ?
N1 Zn1 P1 N3 93.0(5) . . . . ?
S2 Zn1 P1 N3 0.83(11) . . . . ?
S1 Zn1 P1 N3 -95.3(4) . . . . ?
P2 Zn1 P1 N3 -23.8(4) . . . . ?
N4 Zn1 P1 S1 -88.5(4) . . . . ?
N1 Zn1 P1 S1 -171.74(11) . . . . ?
S2 Zn1 P1 S1 96.1(4) . . . . ?
P2 Zn1 P1 S1 71.4(4) . . . . ?
N4 Zn1 P1 Si1 177.6(4) . . . . ?
N1 Zn1 P1 Si1 94.4(6) . . . . ?
S2 Zn1 P1 Si1 2.2(4) . . . . ?
S1 Zn1 P1 Si1 -93.9(6) . . . . ?
P2 Zn1 P1 Si1 -22.5(6) . . . . ?
Zn1 S2 P2 N4 -5.93(9) . . . . ?
Zn1 S2 P2 N5 -135.7(3) . . . . ?
Zn1 S2 P2 N6 123.08(12) . . . . ?
Zn1 S2 P2 Si2 173.38(6) . . . . ?
N1 Zn1 P2 N4 86.6(5) . . . . ?
S2 Zn1 P2 N4 171.78(12) . . . . ?
S1 Zn1 P2 N4 -94.2(4) . . . . ?
P1 Zn1 P2 N4 -162.0(3) . . . . ?
N4 Zn1 P2 N5 -81.8(5) . . . . ?
N1 Zn1 P2 N5 4.87(17) . . . . ?
S2 Zn1 P2 N5 90.0(5) . . . . ?
S1 Zn1 P2 N5 -175.93(12) . . . . ?
P1 Zn1 P2 N5 116.2(5) . . . . ?
N4 Zn1 P2 N6 90.5(4) . . . . ?
N1 Zn1 P2 N6 177.12(15) . . . . ?
S2 Zn1 P2 N6 -97.7(5) . . . . ?
S1 Zn1 P2 N6 -3.68(11) . . . . ?
P1 Zn1 P2 N6 -71.5(5) . . . . ?
N4 Zn1 P2 S2 -171.78(12) . . . . ?
N1 Zn1 P2 S2 -85.1(5) . . . . ?
S1 Zn1 P2 S2 94.1(4) . . . . ?
P1 Zn1 P2 S2 26.2(3) . . . . ?
N4 Zn1 P2 Si2 103.1(6) . . . . ?
N1 Zn1 P2 Si2 -170.2(3) . . . . ?
S2 Zn1 P2 Si2 -85.1(6) . . . . ?
S1 Zn1 P2 Si2 9.0(4) . . . . ?
P1 Zn1 P2 Si2 -58.9(6) . . . . ?
N1 P1 Si1 N3 87.5(4) . . . . ?
N2 P1 Si1 N3 170.07(16) . . . . ?
S1 P1 Si1 N3 -91.9(4) . . . . ?
Zn1 P1 Si1 N3 -1.5(4) . . . . ?
N1 P1 Si1 N2 -82.6(4) . . . . ?
N3 P1 Si1 N2 -170.07(16) . . . . ?
S1 P1 Si1 N2 98.1(4) . . . . ?
Zn1 P1 Si1 N2 -171.6(4) . . . . ?
N1 P1 Si1 C15 -176.43(16) . . . . ?
N2 P1 Si1 C15 -93.9(4) . . . . ?
N3 P1 Si1 C15 96.1(4) . . . . ?
S1 P1 Si1 C15 4.22(13) . . . . ?
Zn1 P1 Si1 C15 94.6(5) . . . . ?
N1 P1 Si1 C16 3.81(19) . . . . ?
N2 P1 Si1 C16 86.4(4) . . . . ?
N3 P1 Si1 C16 -83.7(4) . . . . ?
S1 P1 Si1 C16 -175.55(14) . . . . ?
Zn1 P1 Si1 C16 -85.2(6) . . . . ?
N4 P2 Si2 N6 83.7(5) . . . . ?
N5 P2 Si2 N6 170.53(16) . . . . ?
S2 P2 Si2 N6 -95.3(5) . . . . ?
Zn1 P2 Si2 N6 -13.9(4) . . . . ?
N4 P2 Si2 N5 -86.8(5) . . . . ?
N6 P2 Si2 N5 -170.53(16) . . . . ?
S2 P2 Si2 N5 94.1(5) . . . . ?
Zn1 P2 Si2 N5 175.6(4) . . . . ?
N4 P2 Si2 C31 179.77(18) . . . . ?
N5 P2 Si2 C31 -93.4(5) . . . . ?
N6 P2 Si2 C31 96.1(5) . . . . ?
S2 P2 Si2 C31 0.73(15) . . . . ?
Zn1 P2 Si2 C31 82.2(6) . . . . ?
N4 P2 Si2 C32 -0.2(2) . . . . ?
N5 P2 Si2 C32 86.7(5) . . . . ?
N6 P2 Si2 C32 -83.9(5) . . . . ?
S2 P2 Si2 C32 -179.22(17) . . . . ?
Zn1 P2 Si2 C32 -97.7(6) . . . . ?
N2 P1 N1 C1 -42.8(3) . . . . ?
N3 P1 N1 C1 60.0(4) . . . . ?
S1 P1 N1 C1 -172.84(19) . . . . ?
Si1 P1 N1 C1 7.7(3) . . . . ?
Zn1 P1 N1 C1 -179.9(3) . . . . ?
N2 P1 N1 Zn1 137.08(14) . . . . ?
N3 P1 N1 Zn1 -120.1(4) . . . . ?
S1 P1 N1 Zn1 7.05(10) . . . . ?
Si1 P1 N1 Zn1 -172.39(6) . . . . ?
N4 Zn1 N1 C1 43.3(3) . . . . ?
S2 Zn1 N1 C1 -65.4(4) . . . . ?
S1 Zn1 N1 C1 173.9(2) . . . . ?
P2 Zn1 N1 C1 -6.7(3) . . . . ?
P1 Zn1 N1 C1 179.9(3) . . . . ?
N4 Zn1 N1 P1 -136.6(3) . . . . ?
S2 Zn1 N1 P1 114.7(4) . . . . ?
S1 Zn1 N1 P1 -6.00(8) . . . . ?
P2 Zn1 N1 P1 173.41(4) . . . . ?
N1 P1 N2 C7 -60.9(5) . . . . ?
N3 P1 N2 C7 177.3(2) . . . . ?
S1 P1 N2 C7 60.6(4) . . . . ?
Si1 P1 N2 C7 170.5(3) . . . . ?
Zn1 P1 N2 C7 -10.8(3) . . . . ?
N1 P1 N2 Si1 128.6(4) . . . . ?
N3 P1 N2 Si1 6.84(11) . . . . ?
S1 P1 N2 Si1 -109.9(4) . . . . ?
Zn1 P1 N2 Si1 178.75(5) . . . . ?
N3 Si1 N2 C7 -176.3(3) . . . . ?
C15 Si1 N2 C7 -62.2(4) . . . . ?
C16 Si1 N2 C7 69.9(3) . . . . ?
P1 Si1 N2 C7 -169.7(3) . . . . ?
N3 Si1 N2 P1 -6.64(11) . . . . ?
C15 Si1 N2 P1 107.5(3) . . . . ?
C16 Si1 N2 P1 -120.42(15) . . . . ?
N1 P1 N3 C11 69.5(4) . . . . ?
N2 P1 N3 C11 -171.5(2) . . . . ?
S1 P1 N3 C11 -51.3(2) . . . . ?
Si1 P1 N3 C11 -164.6(3) . . . . ?
Zn1 P1 N3 C11 15.2(3) . . . . ?
N1 P1 N3 Si1 -125.9(3) . . . . ?
N2 P1 N3 Si1 -6.92(12) . . . . ?
S1 P1 N3 Si1 113.29(11) . . . . ?
Zn1 P1 N3 Si1 179.81(5) . . . . ?
N2 Si1 N3 C11 170.1(2) . . . . ?
C15 Si1 N3 C11 57.3(5) . . . . ?
C16 Si1 N3 C11 -74.1(4) . . . . ?
P1 Si1 N3 C11 163.6(3) . . . . ?
N2 Si1 N3 P1 6.55(10) . . . . ?
C15 Si1 N3 P1 -106.3(5) . . . . ?
C16 Si1 N3 P1 122.3(4) . . . . ?
N5 P2 N4 C17 -50.1(4) . . . . ?
N6 P2 N4 C17 54.4(4) . . . . ?
S2 P2 N4 C17 -177.5(2) . . . . ?
Si2 P2 N4 C17 3.3(3) . . . . ?
Zn1 P2 N4 C17 175.5(3) . . . . ?
N5 P2 N4 Zn1 134.4(3) . . . . ?
N6 P2 N4 Zn1 -121.2(3) . . . . ?
S2 P2 N4 Zn1 6.99(10) . . . . ?
Si2 P2 N4 Zn1 -172.18(6) . . . . ?
N1 Zn1 N4 C17 52.2(3) . . . . ?
S2 Zn1 N4 C17 178.6(2) . . . . ?
S1 Zn1 N4 C17 -60.2(3) . . . . ?
P2 Zn1 N4 C17 -175.4(3) . . . . ?
P1 Zn1 N4 C17 2.2(3) . . . . ?
N1 Zn1 N4 P2 -132.5(2) . . . . ?
S2 Zn1 N4 P2 -5.97(9) . . . . ?
S1 Zn1 N4 P2 115.2(3) . . . . ?
P1 Zn1 N4 P2 177.56(5) . . . . ?
N4 P2 N5 C23 -69.1(3) . . . . ?
N6 P2 N5 C23 169.9(3) . . . . ?
S2 P2 N5 C23 51.4(4) . . . . ?
Si2 P2 N5 C23 163.4(3) . . . . ?
Zn1 P2 N5 C23 -16.0(3) . . . . ?
N4 P2 N5 Si2 127.5(2) . . . . ?
N6 P2 N5 Si2 6.54(11) . . . . ?
S2 P2 N5 Si2 -111.9(4) . . . . ?
Zn1 P2 N5 Si2 -179.33(6) . . . . ?
N6 Si2 N5 C23 -168.0(3) . . . . ?
C31 Si2 N5 C23 -54.2(5) . . . . ?
C32 Si2 N5 C23 76.4(4) . . . . ?
P2 Si2 N5 C23 -161.6(3) . . . . ?
N6 Si2 N5 P2 -6.37(11) . . . . ?
C31 Si2 N5 P2 107.4(4) . . . . ?
C32 Si2 N5 P2 -122.0(3) . . . . ?
N4 P2 N6 C27 49.7(4) . . . . ?
N5 P2 N6 C27 171.6(2) . . . . ?
S2 P2 N6 C27 -70.9(4) . . . . ?
Si2 P2 N6 C27 178.3(3) . . . . ?
Zn1 P2 N6 C27 -3.5(3) . . . . ?
N4 P2 N6 Si2 -128.6(4) . . . . ?
N5 P2 N6 Si2 -6.65(11) . . . . ?
S2 P2 N6 Si2 110.8(3) . . . . ?
Zn1 P2 N6 Si2 178.24(5) . . . . ?
N5 Si2 N6 C27 -171.9(3) . . . . ?
C31 Si2 N6 C27 76.0(4) . . . . ?
C32 Si2 N6 C27 -54.5(5) . . . . ?
P2 Si2 N6 C27 -178.2(3) . . . . ?
N5 Si2 N6 P2 6.32(11) . . . . ?
C31 Si2 N6 P2 -105.8(3) . . . . ?
C32 Si2 N6 P2 123.7(4) . . . . ?
P1 N1 C1 C2 147.4(2) . . . . ?
Zn1 N1 C1 C2 -32.4(3) . . . . ?
P1 N1 C1 C6 -32.6(3) . . . . ?
Zn1 N1 C1 C6 147.5(2) . . . . ?
C6 C1 C2 C3 1.1(4) . . . . ?
N1 C1 C2 C3 -179.0(2) . . . . ?
C1 C2 C3 C4 -0.5(5) . . . . ?
C2 C3 C4 C5 0.1(5) . . . . ?
C3 C4 C5 C6 -0.3(5) . . . . ?
C2 C1 C6 C5 -1.2(4) . . . . ?
N1 C1 C6 C5 178.8(2) . . . . ?
C4 C5 C6 C1 0.9(4) . . . . ?
P1 N2 C7 C10 172.9(2) . . . . ?
Si1 N2 C7 C10 -20.4(4) . . . . ?
P1 N2 C7 C8 54.9(5) . . . . ?
Si1 N2 C7 C8 -138.5(4) . . . . ?
P1 N2 C7 C9 -68.2(4) . . . . ?
Si1 N2 C7 C9 98.4(4) . . . . ?
P1 N3 C11 C14 -33.6(4) . . . . ?
Si1 N3 C11 C14 167.9(2) . . . . ?
P1 N3 C11 C12 86.8(5) . . . . ?
Si1 N3 C11 C12 -71.8(5) . . . . ?
P1 N3 C11 C13 -151.6(2) . . . . ?
Si1 N3 C11 C13 49.8(3) . . . . ?
P2 N4 C17 C22 -172.6(2) . . . . ?
Zn1 N4 C17 C22 1.5(4) . . . . ?
P2 N4 C17 C18 7.3(4) . . . . ?
Zn1 N4 C17 C18 -178.6(2) . . . . ?
C22 C17 C18 C19 0.7(5) . . . . ?
N4 C17 C18 C19 -179.1(3) . . . . ?
C17 C18 C19 C20 -0.6(5) . . . . ?
C18 C19 C20 C21 -0.1(5) . . . . ?
C19 C20 C21 C22 0.6(6) . . . . ?
C18 C17 C22 C21 -0.2(5) . . . . ?
N4 C17 C22 C21 179.7(3) . . . . ?
C20 C21 C22 C17 -0.5(6) . . . . ?
P2 N5 C23 C26 42.0(5) . . . . ?
Si2 N5 C23 C26 -161.8(3) . . . . ?
P2 N5 C23 C25 -77.5(5) . . . . ?
Si2 N5 C23 C25 78.7(4) . . . . ?
P2 N5 C23 C24 164.4(3) . . . . ?
Si2 N5 C23 C24 -39.4(5) . . . . ?
P2 N6 C27 C30 33.6(4) . . . . ?
Si2 N6 C27 C30 -148.8(3) . . . . ?
P2 N6 C27 C28 154.6(3) . . . . ?
Si2 N6 C27 C28 -27.8(4) . . . . ?
P2 N6 C27 C29 -87.2(4) . . . . ?
Si2 N6 C27 C29 90.5(4) . . . . ?
